data_4035079
loop_
_publ_author_name
'Da Silva Pinto, Solange'
'Davies, Stephen G.'
'Fletcher, Ai M.'
'Roberts, Paul M.'
'Thomson, James E.'

_publ_section_title
;
 Diastereoselective Ammonium-Directed Epoxidation in the Asymmetric
 Syntheses of Dihydroconduramines (+)-C-2, (-)-C-2, (+)-D-2, (+)-E-2,
 (+)-F-2, and (-)-F-2.
;
_journal_issue 17
_journal_name_full 'The Journal of organic chemistry'
_journal_page_first 9939
_journal_page_last 9957
_journal_paper_doi 10.1021/acs.joc.8b01359
_journal_volume 83
_journal_year 2018
_chemical_absolute_configuration ad
_chemical_formula_moiety 'C21 H25 N1 O2'
_chemical_formula_sum 'C21 H25 N O2'
_chemical_formula_weight 323.43
_space_group_IT_number 19
_space_group_name_Hall 'P 2ac 2ab'
_space_group_name_H-M_alt 'P 21 21 21'
_symmetry_cell_setting orthorhombic
_symmetry_space_group_name_Hall 'P 2ac 2ab'
_symmetry_space_group_name_H-M 'P 21 21 21'
_atom_sites_solution_hydrogens difmap
_atom_sites_solution_primary direct
_cell_angle_alpha 90
_cell_angle_beta 90
_cell_angle_gamma 90
_cell_formula_units_Z 4
_cell_length_a 6.66884(12)
_cell_length_b 10.20673(17)
_cell_length_c 26.0010(5)
_cell_measurement_reflns_used 6567
_cell_measurement_temperature 150
_cell_measurement_theta_max 75.8570
_cell_measurement_theta_min 3.3500
_cell_volume 1769.81(6)
_computing_cell_refinement 'CrysAlis, (Oxford Diffraction, 2002)'
_computing_data_collection 'SuperNova, (Oxford Diffraction, 2010)'
_computing_data_reduction 'CrysAlis, (Oxford Diffraction, 2002)'
_computing_molecular_graphics 'CAMERON (Watkin et al., 1996)'
_computing_publication_material 'CRYSTALS (Betteridge et al., 2003)'
_computing_structure_refinement 'CRYSTALS (Betteridge et al., 2003)'
_computing_structure_solution 'SIR92 (Altomare et al., 1994)'
_diffrn_ambient_temperature 150
_diffrn_measured_fraction_theta_full 0.998
_diffrn_measured_fraction_theta_max 0.993
_diffrn_measurement_device Area
_diffrn_measurement_device_type 'Oxford Diffraction SuperNova'
_diffrn_measurement_method \w/2\q
_diffrn_radiation_monochromator graphite
_diffrn_radiation_type 'Cu K\a'
_diffrn_radiation_wavelength 1.54184
_diffrn_reflns_av_R_equivalents 0.033
_diffrn_reflns_limit_h_max 7
_diffrn_reflns_limit_h_min -8
_diffrn_reflns_limit_k_max 9
_diffrn_reflns_limit_k_min -12
_diffrn_reflns_limit_l_max 30
_diffrn_reflns_limit_l_min -32
_diffrn_reflns_number 10528
_diffrn_reflns_theta_full 74.513
_diffrn_reflns_theta_max 76.034
_diffrn_reflns_theta_min 3.400
_diffrn_standards_number 0
_exptl_absorpt_coefficient_mu 0.607
_exptl_absorpt_correction_type none
_exptl_crystal_colour colourless
_exptl_crystal_density_diffrn 1.214
_exptl_crystal_density_method 'not measured'
_exptl_crystal_description block
_exptl_crystal_F_000 696
_exptl_crystal_size_max 0.160
_exptl_crystal_size_mid 0.160
_exptl_crystal_size_min 0.110
_refine_diff_density_max 0.18
_refine_diff_density_min -0.21
_refine_ls_abs_structure_details 'Flack (1983), 1407 Friedel-pairs'
_refine_ls_abs_structure_Flack -0.2(3)
_refine_ls_extinction_method None
_refine_ls_goodness_of_fit_ref 0.9969
_refine_ls_hydrogen_treatment constr
_refine_ls_matrix_type full
_refine_ls_number_parameters 218
_refine_ls_number_reflns 3222
_refine_ls_number_restraints 0
_refine_ls_R_factor_all 0.0409
_refine_ls_R_factor_gt 0.0379
_refine_ls_shift/su_max 0.0002272
_refine_ls_shift/su_mean 0.0000290
_refine_ls_structure_factor_coef Fsqd
_refine_ls_weighting_details
;
 Method= Modified Sheldrick 
 w=1/[\s^2^(F^2^) + ( 0.05P)^2^ + 0.74P] 
 ,where P=(max(Fo^2^,0) + 2Fc^2^)/3 
;
_refine_ls_weighting_scheme calc
_refine_ls_wR_factor_all 0.1017
_refine_ls_wR_factor_gt 0.0941
_refine_ls_wR_factor_ref 0.1017
_reflns_limit_h_max 8
_reflns_limit_h_min -8
_reflns_limit_k_max 12
_reflns_limit_k_min 0
_reflns_limit_l_max 32
_reflns_limit_l_min 0
_reflns_number_gt 3030
_reflns_number_total 3543
_reflns_threshold_expression I>2.0\s(I)
_oxford_diffrn_Wilson_B_factor 2.29
_oxford_diffrn_Wilson_scale 0.01
_oxford_refine_ls_r_factor_ref 0.0409
_oxford_refine_ls_scale 8.5(3)
_oxford_reflns_number_all 3222
_oxford_reflns_threshold_expression_ref I>-3.0\s(I)
_cod_data_source_file jo8b01359_si_002.cif
_cod_data_source_block 27
_cod_original_cell_volume 1769.81(5)
_cod_original_formula_sum 'C21 H25 N1 O2'
_cod_database_code 4035079

loop_
_symmetry_equiv_pos_as_xyz
x,y,z
x+1/2,-y+1/2,-z
-x,y+1/2,-z+1/2
-x+1/2,-y,z+1/2

loop_
_atom_site_label
_atom_site_type_symbol
_atom_site_fract_x
_atom_site_fract_y
_atom_site_fract_z
_atom_site_U_iso_or_equiv
_atom_site_occupancy
_atom_site_adp_type
_atom_site_refinement_flags_posn
O1 O 0.7430(2) 0.71473(12) 0.21823(5) 0.0258 1.0000 Uani .
C2 C 0.7387(3) 0.58243(19) 0.19777(7) 0.0282 1.0000 Uani .
C3 C 0.6693(3) 0.60855(17) 0.25023(7) 0.0223 1.0000 Uani .
C4 C 0.7970(3) 0.57831(17) 0.29716(7) 0.0199 1.0000 Uani .
N5 N 0.6871(2) 0.53300(14) 0.34244(5) 0.0202 1.0000 Uani .
C6 C 0.5261(3) 0.43852(18) 0.33246(7) 0.0235 1.0000 Uani .
C7 C 0.5013(3) 0.34151(18) 0.37598(7) 0.0227 1.0000 Uani .
C8 C 0.3159(3) 0.32053(19) 0.39844(7) 0.0273 1.0000 Uani .
C9 C 0.2906(3) 0.2266(2) 0.43669(8) 0.0353 1.0000 Uani .
C10 C 0.4516(4) 0.1529(2) 0.45282(8) 0.0401 1.0000 Uani .
C11 C 0.6378(4) 0.1732(2) 0.43082(9) 0.0378 1.0000 Uani .
C12 C 0.6626(3) 0.26707(19) 0.39267(8) 0.0307 1.0000 Uani .
C13 C 0.6273(3) 0.63739(18) 0.37823(7) 0.0231 1.0000 Uani .
C14 C 0.4990(3) 0.7458(2) 0.35441(8) 0.0314 1.0000 Uani .
C15 C 0.8137(3) 0.68767(18) 0.40627(7) 0.0221 1.0000 Uani .
C16 C 0.9465(3) 0.59630(19) 0.42690(7) 0.0260 1.0000 Uani .
C17 C 1.1142(3) 0.6353(2) 0.45425(7) 0.0292 1.0000 Uani .
C18 C 1.1538(3) 0.7677(2) 0.46140(7) 0.0323 1.0000 Uani .
C19 C 1.0237(4) 0.8589(2) 0.44090(8) 0.0349 1.0000 Uani .
C20 C 0.8551(3) 0.81976(19) 0.41360(7) 0.0299 1.0000 Uani .
C21 C 0.9720(3) 0.48721(17) 0.28434(7) 0.0229 1.0000 Uani .
O22 O 0.8988(2) 0.35686(13) 0.27933(6) 0.0328 1.0000 Uani .
C23 C 1.0782(3) 0.52918(19) 0.23527(7) 0.0271 1.0000 Uani .
C24 C 0.9389(3) 0.5203(2) 0.18869(8) 0.0333 1.0000 Uani .
H21 H 0.6404 0.5696 0.1709 0.0330 1.0000 Uiso R
H31 H 0.5245 0.6123 0.2565 0.0250 1.0000 Uiso R
H41 H 0.8593 0.6620 0.3073 0.0220 1.0000 Uiso R
H61 H 0.3950 0.4826 0.3278 0.0263 1.0000 Uiso R
H62 H 0.5634 0.3901 0.3014 0.0267 1.0000 Uiso R
H81 H 0.2021 0.3704 0.3867 0.0318 1.0000 Uiso R
H91 H 0.1601 0.2157 0.4514 0.0414 1.0000 Uiso R
H101 H 0.4348 0.0889 0.4785 0.0485 1.0000 Uiso R
H111 H 0.7501 0.1247 0.4421 0.0443 1.0000 Uiso R
H121 H 0.7906 0.2802 0.3776 0.0364 1.0000 Uiso R
H131 H 0.5437 0.5948 0.4050 0.0278 1.0000 Uiso R
H141 H 0.4541 0.8069 0.3803 0.0471 1.0000 Uiso R
H142 H 0.5761 0.7965 0.3285 0.0455 1.0000 Uiso R
H143 H 0.3776 0.7085 0.3380 0.0461 1.0000 Uiso R
H161 H 0.9183 0.5053 0.4218 0.0320 1.0000 Uiso R
H171 H 1.2054 0.5714 0.4677 0.0346 1.0000 Uiso R
H181 H 1.2699 0.7956 0.4798 0.0383 1.0000 Uiso R
H191 H 1.0504 0.9512 0.4457 0.0424 1.0000 Uiso R
H201 H 0.7695 0.8827 0.3998 0.0354 1.0000 Uiso R
H211 H 1.0677 0.4921 0.3129 0.0263 1.0000 Uiso R
H231 H 1.1298 0.6205 0.2394 0.0328 1.0000 Uiso R
H232 H 1.1918 0.4703 0.2299 0.0321 1.0000 Uiso R
H242 H 1.0012 0.5612 0.1587 0.0392 1.0000 Uiso R
H241 H 0.9140 0.4282 0.1802 0.0404 1.0000 Uiso R
H221 H 0.9947 0.3068 0.2794 0.0491 1.0000 Uiso R

loop_
_atom_site_aniso_label
_atom_site_aniso_U_11
_atom_site_aniso_U_22
_atom_site_aniso_U_33
_atom_site_aniso_U_23
_atom_site_aniso_U_13
_atom_site_aniso_U_12
O1 0.0314(7) 0.0193(6) 0.0267(6) 0.0055(5) -0.0029(6) -0.0003(5)
C2 0.0350(11) 0.0266(10) 0.0230(9) 0.0019(8) -0.0061(9) -0.0053(8)
C3 0.0210(9) 0.0180(8) 0.0280(9) 0.0034(7) -0.0026(8) -0.0041(7)
C4 0.0193(9) 0.0174(8) 0.0231(9) 0.0004(7) -0.0007(7) -0.0023(7)
N5 0.0198(7) 0.0194(7) 0.0215(7) -0.0002(6) -0.0003(6) -0.0034(6)
C6 0.0181(9) 0.0253(9) 0.0271(9) 0.0037(7) -0.0036(8) -0.0028(7)
C7 0.0232(9) 0.0223(9) 0.0227(9) -0.0027(7) -0.0036(8) -0.0016(7)
C8 0.0269(10) 0.0285(10) 0.0265(9) -0.0015(8) 0.0013(8) -0.0031(8)
C9 0.0399(12) 0.0357(12) 0.0303(11) 0.0010(9) 0.0084(9) -0.0103(10)
C10 0.0589(15) 0.0315(11) 0.0300(11) 0.0106(9) -0.0045(11) -0.0124(11)
C11 0.0443(13) 0.0285(11) 0.0407(12) 0.0091(9) -0.0093(10) 0.0011(9)
C12 0.0261(10) 0.0300(10) 0.0359(10) 0.0035(9) -0.0012(9) -0.0009(8)
C13 0.0226(9) 0.0219(9) 0.0248(9) -0.0001(7) 0.0039(8) 0.0013(8)
C14 0.0269(10) 0.0320(10) 0.0353(11) -0.0024(9) 0.0021(9) 0.0073(9)
C15 0.0238(9) 0.0244(9) 0.0182(8) -0.0006(7) 0.0058(7) -0.0004(7)
C16 0.0295(10) 0.0264(9) 0.0221(9) -0.0032(7) 0.0024(8) 0.0017(8)
C17 0.0291(10) 0.0346(10) 0.0240(10) -0.0017(8) -0.0015(8) 0.0013(9)
C18 0.0312(11) 0.0434(12) 0.0225(9) -0.0068(9) -0.0005(9) -0.0107(10)
C19 0.0459(12) 0.0290(10) 0.0298(10) -0.0040(8) 0.0014(10) -0.0093(10)
C20 0.0370(11) 0.0253(10) 0.0274(10) 0.0008(8) 0.0007(9) -0.0012(9)
C21 0.0196(9) 0.0218(9) 0.0273(9) 0.0014(7) 0.0003(8) 0.0000(7)
O22 0.0310(8) 0.0172(6) 0.0502(9) 0.0034(6) 0.0077(7) 0.0026(6)
C23 0.0247(10) 0.0219(9) 0.0347(11) -0.0002(8) 0.0076(8) 0.0036(8)
C24 0.0442(13) 0.0308(10) 0.0250(10) -0.0010(8) 0.0064(9) -0.0002(10)

loop_
_atom_type_symbol
_atom_type_scat_dispersion_real
_atom_type_scat_dispersion_imag
_atom_type_scat_Cromer_Mann_a1
_atom_type_scat_Cromer_Mann_b1
_atom_type_scat_Cromer_Mann_a2
_atom_type_scat_Cromer_Mann_b2
_atom_type_scat_Cromer_Mann_a3
_atom_type_scat_Cromer_Mann_b3
_atom_type_scat_Cromer_Mann_a4
_atom_type_scat_Cromer_Mann_b4
_atom_type_scat_Cromer_Mann_c
_atom_type_scat_source
C 0.0181 0.0091 2.3100 20.8439 1.0200 10.2075 1.5886 0.5687 0.8650 51.6512 0.2156 'International Tables Vol C 4.2.6.8 and 6.1.1.4'
H 0.0000 0.0000 0.4930 10.5109 0.3229 26.1257 0.1402 3.1424 0.0408 57.7998 0.0030 'International Tables Vol C 4.2.6.8 and 6.1.1.4'
N 0.0311 0.0180 12.2126 0.0057 3.1322 9.8933 2.0125 28.9975 1.1663 0.5826 -11.5290 'International Tables Vol C 4.2.6.8 and 6.1.1.4'
O 0.0492 0.0322 3.0485 13.2771 2.2868 5.7011 1.5463 0.3239 0.8670 32.9089 0.2508 'International Tables Vol C 4.2.6.8 and 6.1.1.4'

loop_
_geom_angle_atom_site_label_1
_geom_angle_atom_site_label_2
_geom_angle_atom_site_label_3
_geom_angle
_geom_angle_publ_flag
C2 O1 C3 60.59(12) yes
O1 C2 C3 59.73(11) yes
O1 C2 C24 115.70(17) yes
C3 C2 C24 120.38(17) yes
O1 C2 H21 113.8 no
C3 C2 H21 119.0 no
C24 C2 H21 115.7 no
C2 C3 O1 59.68(11) yes
C2 C3 C4 122.25(17) yes
O1 C3 C4 114.95(14) yes
C2 C3 H31 118.2 no
O1 C3 H31 113.6 no
C4 C3 H31 115.3 no
C3 C4 N5 115.45(15) yes
C3 C4 C21 112.10(15) yes
N5 C4 C21 111.47(14) yes
C3 C4 H41 105.9 no
N5 C4 H41 105.7 no
C21 C4 H41 105.2 no
C4 N5 C6 115.63(14) yes
C4 N5 C13 114.62(14) yes
C6 N5 C13 112.98(14) yes
N5 C6 C7 112.23(14) yes
N5 C6 H61 111.6 no
C7 C6 H61 107.0 no
N5 C6 H62 107.0 no
C7 C6 H62 108.3 no
H61 C6 H62 110.6 no
C6 C7 C8 120.99(17) yes
C6 C7 C12 120.51(17) yes
C8 C7 C12 118.44(18) yes
C7 C8 C9 121.12(19) yes
C7 C8 H81 119.2 no
C9 C8 H81 119.6 no
C8 C9 C10 120.0(2) yes
C8 C9 H91 118.4 no
C10 C9 H91 121.6 no
C9 C10 C11 119.50(19) yes
C9 C10 H101 120.2 no
C11 C10 H101 120.3 no
C10 C11 C12 120.4(2) yes
C10 C11 H111 120.4 no
C12 C11 H111 119.2 no
C11 C12 C7 120.6(2) yes
C11 C12 H121 120.0 no
C7 C12 H121 119.4 no
N5 C13 C14 114.81(15) yes
N5 C13 C15 108.94(15) yes
C14 C13 C15 113.89(16) yes
N5 C13 H131 106.2 no
C14 C13 H131 106.6 no
C15 C13 H131 105.7 no
C13 C14 H141 111.1 no
C13 C14 H142 111.2 no
H141 C14 H142 107.2 no
C13 C14 H143 110.7 no
H141 C14 H143 107.1 no
H142 C14 H143 109.4 no
C13 C15 C16 118.39(16) yes
C13 C15 C20 123.52(17) yes
C16 C15 C20 118.07(18) yes
C15 C16 C17 121.26(18) yes
C15 C16 H161 118.1 no
C17 C16 H161 120.6 no
C16 C17 C18 120.1(2) yes
C16 C17 H171 120.3 no
C18 C17 H171 119.5 no
C17 C18 C19 119.02(19) yes
C17 C18 H181 120.8 no
C19 C18 H181 120.2 no
C18 C19 C20 120.83(19) yes
C18 C19 H191 119.4 no
C20 C19 H191 119.7 no
C15 C20 C19 120.68(19) yes
C15 C20 H201 119.7 no
C19 C20 H201 119.7 no
C4 C21 O22 109.06(15) yes
C4 C21 C23 111.54(15) yes
O22 C21 C23 110.26(15) yes
C4 C21 H211 107.5 no
O22 C21 H211 109.9 no
C23 C21 H211 108.5 no
C21 O22 H221 108.3 no
C21 C23 C24 111.40(16) yes
C21 C23 H231 109.4 no
C24 C23 H231 110.5 no
C21 C23 H232 108.0 no
C24 C23 H232 108.7 no
H231 C23 H232 108.8 no
C23 C24 C2 113.08(16) yes
C23 C24 H242 110.4 no
C2 C24 H242 108.9 no
C23 C24 H241 109.8 no
C2 C24 H241 106.9 no
H242 C24 H241 107.6 no

loop_
_geom_bond_atom_site_label_1
_geom_bond_atom_site_label_2
_geom_bond_distance
_geom_bond_publ_flag
O1 C2 1.452(2) yes
O1 C3 1.452(2) yes
C2 C3 1.465(3) yes
C2 C24 1.497(3) yes
C2 H21 0.967 no
C3 C4 1.520(2) yes
C3 H31 0.980 no
C4 N5 1.462(2) yes
C4 C21 1.529(2) yes
C4 H41 0.985 no
N5 C6 1.466(2) yes
N5 C13 1.470(2) yes
C6 C7 1.513(2) yes
C6 H61 0.991 no
C6 H62 0.980 no
C7 C8 1.384(3) yes
C7 C12 1.387(3) yes
C8 C9 1.391(3) yes
C8 H81 0.963 no
C9 C10 1.377(3) yes
C9 H91 0.957 no
C10 C11 1.383(3) yes
C10 H101 0.941 no
C11 C12 1.389(3) yes
C11 H111 0.945 no
C12 H121 0.949 no
C13 C14 1.530(3) yes
C13 C15 1.530(3) yes
C13 H131 0.992 no
C14 H141 0.965 no
C14 H142 0.993 no
C14 H143 0.991 no
C15 C16 1.394(3) yes
C15 C20 1.389(3) yes
C16 C17 1.384(3) yes
C16 H161 0.957 no
C17 C18 1.390(3) yes
C17 H171 0.957 no
C18 C19 1.379(3) yes
C18 H181 0.953 no
C19 C20 1.389(3) yes
C19 H191 0.967 no
C20 H201 0.931 no
C21 O22 1.423(2) yes
C21 C23 1.521(3) yes
C21 H211 0.981 no
O22 H221 0.818 no
C23 C24 1.529(3) yes
C23 H231 1.000 no
C23 H232 0.977 no
C24 H242 0.976 no
C24 H241 0.980 no

loop_
_geom_hbond_atom_site_label_D
_geom_hbond_atom_site_label_H
_geom_hbond_atom_site_label_A
_geom_hbond_site_symmetry_A
_geom_hbond_angle_DHA
_geom_hbond_distance_DH
_geom_hbond_distance_HA
_geom_hbond_distance_DA
_geom_hbond_publ_flag
C6 H62 O22 . 121.31(6) 0.980 2.333 2.963(3) yes
C23 H231 O22 3_755 149.71(6) 1.000 2.468 3.370(3) yes
O22 H221 O1 3_745 169.55(5) 0.818 1.987 2.795(3) yes
